data_4315329
loop_
_publ_author_name
'Yuguang Li'
'Qibai Jiang'
'Xiaolei Zhang'
'Yizhi Li'
'Hong Yan'
'Vladimir I. Bregadze'

_publ_contact_author_email hyan1965@nju.edu.cn
_publ_contact_author_name 'Hong Yan'
_publ_section_title
;
 Stepwise and Selective Carborane Substitution in the B(3,6) Positions of
 a 16e CpCo Half-Sandwich Complex Containing a
 Chelatingortho-Carborane-1,2-dithiolate Ligand
;
_journal_name_full 'Inorganic Chemistry'
_journal_page_first 3911
_journal_page_last 3917
_journal_paper_doi 10.1021/ic1001804
_journal_volume 49
_journal_year 2010
_chemical_formula_moiety 'C22 H27 B10 Co O5 S2'
_chemical_formula_sum 'C22 H27 B10 Co O5 S2'
_chemical_formula_weight 602.59
_chemical_name_systematic
; 
 ? 
;
_space_group_IT_number 14
_symmetry_cell_setting monoclinic
_symmetry_space_group_name_Hall '-P 2ybc'
_symmetry_space_group_name_H-M 'P 1 21/c 1'
_atom_sites_solution_hydrogens geom
_atom_sites_solution_primary direct
_atom_sites_solution_secondary difmap
_audit_creation_method SHELXL-97
_cell_angle_alpha 90.00
_cell_angle_beta 102.610(3)
_cell_angle_gamma 90.00
_cell_formula_units_Z 4
_cell_length_a 10.927(2)
_cell_length_b 14.171(3)
_cell_length_c 19.382(4)
_cell_measurement_reflns_used 4387
_cell_measurement_temperature 291(2)
_cell_measurement_theta_max 24.63
_cell_measurement_theta_min 2.39
_cell_volume 2928.8(10)
_computing_cell_refinement SMART
_computing_data_collection 'SMART (Bruker, 2000)'
_computing_data_reduction 'SAINT (Bruker, 2000)'
_computing_molecular_graphics SHELXTL
_computing_publication_material SHELXTL
_computing_structure_refinement SHELXTL
_computing_structure_solution 'SHELXTL (Bruker, 2000)'
_diffrn_ambient_temperature 291(2)
_diffrn_measured_fraction_theta_full 0.987
_diffrn_measured_fraction_theta_max 0.987
_diffrn_measurement_device_type 'Bruker Smart Aepex CCD'
_diffrn_measurement_method 'phi and omega scans'
_diffrn_radiation_monochromator graphite
_diffrn_radiation_source 'fine-focus sealed tube'
_diffrn_radiation_type MoK\a
_diffrn_radiation_wavelength 0.71073
_diffrn_reflns_av_R_equivalents 0.0383
_diffrn_reflns_av_sigmaI/netI 0.0340
_diffrn_reflns_limit_h_max 13
_diffrn_reflns_limit_h_min -13
_diffrn_reflns_limit_k_max 15
_diffrn_reflns_limit_k_min -17
_diffrn_reflns_limit_l_max 23
_diffrn_reflns_limit_l_min -14
_diffrn_reflns_number 15587
_diffrn_reflns_theta_full 26.00
_diffrn_reflns_theta_max 26.00
_diffrn_reflns_theta_min 1.80
_exptl_absorpt_coefficient_mu 0.761
_exptl_absorpt_correction_T_max 0.8627
_exptl_absorpt_correction_T_min 0.8267
_exptl_absorpt_correction_type multi-scan
_exptl_absorpt_process_details 'SADABS; Bruker, 2000'
_exptl_crystal_colour Red
_exptl_crystal_density_diffrn 1.367
_exptl_crystal_density_method 'not measured'
_exptl_crystal_description Block
_exptl_crystal_F_000 1232
_exptl_crystal_size_max 0.26
_exptl_crystal_size_mid 0.22
_exptl_crystal_size_min 0.20
_refine_diff_density_max 0.268
_refine_diff_density_min -0.603
_refine_diff_density_rms 0.061
_refine_ls_extinction_method none
_refine_ls_goodness_of_fit_ref 1.023
_refine_ls_hydrogen_treatment constr
_refine_ls_matrix_type full
_refine_ls_number_parameters 363
_refine_ls_number_reflns 5680
_refine_ls_number_restraints 0
_refine_ls_restrained_S_all 1.023
_refine_ls_R_factor_all 0.0568
_refine_ls_R_factor_gt 0.0474
_refine_ls_shift/su_max 0.000
_refine_ls_shift/su_mean 0.000
_refine_ls_structure_factor_coef Fsqd
_refine_ls_weighting_details 'calc w=1/[\s^2^(Fo^2^)+(0.0680P)^2^+1.9900P] where P=(Fo^2^+2Fc^2^)/3'
_refine_ls_weighting_scheme calc
_refine_ls_wR_factor_gt 0.1194
_refine_ls_wR_factor_ref 0.1234
_reflns_number_gt 4839
_reflns_number_total 5680
_reflns_threshold_expression >2sigma(I)
_cod_data_source_file ic1001804_si_001_1.cif
_cod_data_source_block complex-9
_cod_depositor_comments
;
The following automatic conversions were performed:

'_symmetry_cell_setting' value 'Monoclinic' changed to 'monoclinic'
according to the built-in table from CIF Core dictionary named
'cif_core.dic' version 2.4.1 from 2010-06-29.

Automatic conversion script
Id: cif_fix_values 1646 2011-03-28 12:23:43Z adriana 
;
_cod_original_cell_volume 2928.9(10)
_cod_database_code 4315329

loop_
_symmetry_equiv_pos_as_xyz
'x, y, z'
'-x, y+1/2, -z+1/2'
'-x, -y, -z'
'x, -y-1/2, z-1/2'

loop_
_atom_site_label
_atom_site_type_symbol
_atom_site_fract_x
_atom_site_fract_y
_atom_site_fract_z
_atom_site_U_iso_or_equiv
_atom_site_adp_type
_atom_site_occupancy
_atom_site_symmetry_multiplicity
_atom_site_calc_flag
_atom_site_refinement_flags
_atom_site_disorder_assembly
_atom_site_disorder_group
Co1 Co 1.06616(3) 0.36776(3) 0.12745(2) 0.03313(13) Uani 1 1 d . . .
S1 S 0.96873(6) 0.32910(5) 0.20689(4) 0.03370(17) Uani 1 1 d . . .
S2 S 0.92150(6) 0.45467(5) 0.06694(4) 0.03358(17) Uani 1 1 d . . .
O1 O 0.7929(2) 0.10726(16) -0.00912(12) 0.0481(6) Uani 1 1 d . . .
O2 O 0.9443(2) 0.68083(16) 0.12711(12) 0.0462(5) Uani 1 1 d . . .
O3 O 1.1327(2) 0.62302(15) 0.17639(12) 0.0434(5) Uani 1 1 d . . .
O4 O 0.9279(2) 0.56267(15) 0.38430(11) 0.0445(5) Uani 1 1 d . . .
O5 O 1.0650(2) 0.45196(15) 0.36882(11) 0.0413(5) Uani 1 1 d . . .
C1 C 0.8231(3) 0.3897(2) 0.18540(15) 0.0357(6) Uani 1 1 d . . .
C2 C 0.7974(3) 0.4563(2) 0.11352(15) 0.0364(6) Uani 1 1 d . . .
C3 C 1.2237(3) 0.2936(2) 0.16888(18) 0.0477(8) Uani 1 1 d . . .
H3 H 1.2378 0.2562 0.2093 0.057 Uiso 1 1 calc R . .
C4 C 1.2503(3) 0.3909(3) 0.16536(18) 0.0468(8) Uani 1 1 d . . .
H4 H 1.2824 0.4305 0.2032 0.056 Uiso 1 1 calc R . .
C5 C 1.2194(3) 0.4155(2) 0.09493(17) 0.0429(7) Uani 1 1 d . . .
H5 H 1.2308 0.4752 0.0775 0.052 Uiso 1 1 calc R . .
C6 C 1.1710(3) 0.3421(2) 0.05506(18) 0.0481(8) Uani 1 1 d . . .
H6 H 1.1419 0.3426 0.0062 0.058 Uiso 1 1 calc R . .
C7 C 1.1717(3) 0.2646(2) 0.09932(19) 0.0483(8) Uani 1 1 d . . .
H7 H 1.1428 0.2043 0.0853 0.058 Uiso 1 1 calc R . .
C8 C 0.7438(3) 0.2633(2) 0.06684(16) 0.0394(7) Uani 1 1 d . . .
H8 H 0.8262 0.2422 0.0745 0.047 Uiso 1 1 calc R . .
C9 C 0.6564(3) 0.2186(2) 0.01911(17) 0.0433(7) Uani 1 1 d . . .
H9 H 0.5749 0.2421 0.0087 0.052 Uiso 1 1 calc R . .
C10 C 0.6856(3) 0.1329(2) -0.01768(18) 0.0461(8) Uani 1 1 d . . .
C11 C 0.5831(3) 0.0778(2) -0.06407(18) 0.0440(7) Uani 1 1 d . . .
C12 C 0.6115(3) -0.0107(2) -0.08681(16) 0.0433(7) Uani 1 1 d . . .
H12 H 0.6933 -0.0330 -0.0741 0.052 Uiso 1 1 calc R . .
C13 C 0.5208(3) -0.0659(3) -0.12767(19) 0.0525(8) Uani 1 1 d . . .
H13 H 0.5408 -0.1256 -0.1417 0.063 Uiso 1 1 calc R . .
C14 C 0.4037(3) -0.0334(2) -0.14717(17) 0.0457(7) Uani 1 1 d . . .
H14 H 0.3429 -0.0710 -0.1754 0.055 Uiso 1 1 calc R . .
C15 C 0.3712(3) 0.0527(2) -0.12683(18) 0.0484(8) Uani 1 1 d . . .
H15 H 0.2887 0.0735 -0.1409 0.058 Uiso 1 1 calc R . .
C16 C 0.4622(3) 0.1113(2) -0.08421(17) 0.0455(7) Uani 1 1 d . . .
H16 H 0.4410 0.1707 -0.0702 0.055 Uiso 1 1 calc R . .
C17 C 0.9583(3) 0.5674(2) 0.22172(16) 0.0397(7) Uani 1 1 d . . .
C18 C 1.0264(3) 0.5712(2) 0.28578(16) 0.0399(7) Uani 1 1 d . . .
H18 H 1.1014 0.6044 0.2917 0.048 Uiso 1 1 calc R . .
C19 C 0.9978(3) 0.5283(2) 0.35075(17) 0.0448(7) Uani 1 1 d . . .
C20 C 1.0567(3) 0.4084(3) 0.43567(18) 0.0496(8) Uani 1 1 d . . .
H20A H 1.0983 0.4476 0.4741 0.074 Uiso 1 1 calc R . .
H20B H 1.0962 0.3475 0.4394 0.074 Uiso 1 1 calc R . .
H20C H 0.9702 0.4012 0.4377 0.074 Uiso 1 1 calc R . .
C21 C 1.0080(3) 0.6294(2) 0.16916(17) 0.0416(7) Uani 1 1 d . . .
C22 C 1.1859(3) 0.6829(2) 0.12980(18) 0.0457(7) Uani 1 1 d . . .
H22A H 1.1496 0.6670 0.0815 0.069 Uiso 1 1 calc R . .
H22B H 1.2750 0.6736 0.1389 0.069 Uiso 1 1 calc R . .
H22C H 1.1683 0.7478 0.1381 0.069 Uiso 1 1 calc R . .
B3 B 0.7134(3) 0.3490(2) 0.11009(19) 0.0383(7) Uani 1 1 d . . .
B4 B 0.6878(3) 0.3393(3) 0.1972(2) 0.0437(8) Uani 1 1 d . . .
H10A H 0.6852 0.2784 0.2185 0.052 Uiso 1 1 d R . .
B5 B 0.7550(3) 0.4374(2) 0.24908(19) 0.0399(7) Uani 1 1 d . . .
H10H H 0.7896 0.4309 0.2988 0.048 Uiso 1 1 d R . .
B6 B 0.8283(3) 0.5144(2) 0.19670(18) 0.0382(7) Uani 1 1 d . . .
B7 B 0.7095(3) 0.5532(3) 0.12401(19) 0.0420(8) Uani 1 1 d . . .
H10B H 0.7180 0.6127 0.1019 0.050 Uiso 1 1 d R . .
B8 B 0.6416(3) 0.4533(3) 0.07317(19) 0.0420(8) Uani 1 1 d . . .
H10C H 0.6141 0.4615 0.0230 0.050 Uiso 1 1 d R . .
B9 B 0.5681(3) 0.3828(3) 0.1263(2) 0.0454(9) Uani 1 1 d . . .
H10D H 0.4936 0.3470 0.1079 0.054 Uiso 1 1 d R . .
B10 B 0.5916(3) 0.4359(3) 0.2119(2) 0.0448(8) Uani 1 1 d . . .
H10E H 0.5314 0.4303 0.2411 0.054 Uiso 1 1 d R . .
B11 B 0.6780(3) 0.5418(3) 0.21038(19) 0.0429(8) Uani 1 1 d . . .
H10F H 0.6652 0.5948 0.2388 0.051 Uiso 1 1 d R . .
B12 B 0.5642(3) 0.5073(3) 0.1340(2) 0.0453(9) Uani 1 1 d . . .
H10G H 0.4872 0.5415 0.1188 0.054 Uiso 1 1 d R . .

loop_
_atom_site_aniso_label
_atom_site_aniso_U_11
_atom_site_aniso_U_22
_atom_site_aniso_U_33
_atom_site_aniso_U_23
_atom_site_aniso_U_13
_atom_site_aniso_U_12
Co1 0.0314(2) 0.0340(2) 0.0334(2) 0.00606(15) 0.00597(15) 0.00216(15)
S1 0.0331(4) 0.0346(4) 0.0327(4) 0.0069(3) 0.0057(3) 0.0024(3)
S2 0.0328(3) 0.0347(4) 0.0328(3) 0.0067(3) 0.0064(3) 0.0027(3)
O1 0.0459(13) 0.0460(13) 0.0503(13) -0.0241(10) 0.0058(10) 0.0021(10)
O2 0.0463(12) 0.0420(12) 0.0503(13) 0.0114(10) 0.0106(10) -0.0079(10)
O3 0.0412(12) 0.0434(12) 0.0452(12) 0.0049(10) 0.0088(10) -0.0115(9)
O4 0.0520(13) 0.0396(12) 0.0421(12) -0.0084(9) 0.0107(10) 0.0073(9)
O5 0.0451(12) 0.0420(12) 0.0408(11) 0.0055(9) 0.0181(9) 0.0091(9)
C1 0.0358(15) 0.0383(15) 0.0309(14) 0.0001(12) 0.0024(11) -0.0012(12)
C2 0.0359(15) 0.0373(16) 0.0346(15) 0.0015(12) 0.0043(12) 0.0019(12)
C3 0.0429(17) 0.0523(19) 0.0496(19) 0.0209(15) 0.0139(14) 0.0169(14)
C4 0.0371(16) 0.055(2) 0.0428(17) -0.0037(15) -0.0042(13) 0.0009(14)
C5 0.0401(16) 0.0453(17) 0.0451(17) 0.0068(14) 0.0133(13) -0.0033(13)
C6 0.061(2) 0.0464(18) 0.0393(17) -0.0028(14) 0.0167(15) 0.0071(15)
C7 0.0499(19) 0.0415(17) 0.0563(19) -0.0028(15) 0.0181(15) 0.0049(14)
C8 0.0321(14) 0.0411(16) 0.0439(16) -0.0113(13) 0.0063(12) -0.0031(12)
C9 0.0420(16) 0.0454(18) 0.0426(16) -0.0144(14) 0.0091(13) -0.0001(13)
C10 0.0455(18) 0.0497(19) 0.0446(18) -0.0159(15) 0.0129(14) -0.0085(14)
C11 0.0391(16) 0.0432(17) 0.0520(18) -0.0135(15) 0.0150(14) -0.0134(13)
C12 0.0510(18) 0.0411(17) 0.0380(16) -0.0095(13) 0.0099(14) -0.0012(14)
C13 0.058(2) 0.0463(18) 0.053(2) -0.0140(16) 0.0123(16) -0.0001(15)
C14 0.0490(18) 0.0518(19) 0.0395(16) -0.0125(14) 0.0163(14) -0.0155(15)
C15 0.0478(18) 0.055(2) 0.0436(17) -0.0137(15) 0.0114(14) -0.0056(15)
C16 0.0447(17) 0.0496(19) 0.0420(17) -0.0118(14) 0.0091(14) 0.0013(14)
C17 0.0391(16) 0.0388(16) 0.0417(16) 0.0001(13) 0.0097(13) -0.0042(12)
C18 0.0400(16) 0.0364(15) 0.0405(16) -0.0011(13) 0.0026(13) 0.0022(12)
C19 0.0440(17) 0.0472(18) 0.0419(17) -0.0034(14) 0.0063(14) 0.0058(14)
C20 0.053(2) 0.0502(19) 0.0490(19) 0.0081(15) 0.0189(16) 0.0074(15)
C21 0.0453(17) 0.0444(17) 0.0373(16) -0.0009(13) 0.0140(13) -0.0021(14)
C22 0.0500(18) 0.0442(17) 0.0459(17) -0.0087(14) 0.0170(14) -0.0182(14)
B3 0.0343(17) 0.0384(17) 0.0404(18) -0.0090(14) 0.0042(14) -0.0005(13)
B4 0.046(2) 0.0404(18) 0.047(2) -0.0085(16) 0.0149(16) -0.0117(15)
B5 0.0450(19) 0.0384(18) 0.0371(17) -0.0050(14) 0.0107(14) -0.0072(14)
B6 0.0418(18) 0.0349(17) 0.0365(17) -0.0032(14) 0.0056(14) -0.0047(14)
B7 0.0452(19) 0.0399(18) 0.0403(18) 0.0007(15) 0.0078(15) 0.0095(15)
B8 0.0348(17) 0.050(2) 0.0383(18) -0.0063(15) 0.0012(14) 0.0095(14)
B9 0.0369(18) 0.055(2) 0.045(2) -0.0187(17) 0.0106(15) -0.0029(15)
B10 0.0408(18) 0.055(2) 0.0405(18) -0.0150(16) 0.0121(15) -0.0078(16)
B11 0.0458(19) 0.0426(19) 0.0400(19) -0.0107(15) 0.0091(15) -0.0030(15)
B12 0.0374(18) 0.053(2) 0.0441(19) -0.0163(17) 0.0051(15) 0.0084(15)

loop_
_atom_type_symbol
_atom_type_description
_atom_type_scat_dispersion_real
_atom_type_scat_dispersion_imag
_atom_type_scat_source
C C 0.0033 0.0016 'International Tables Vol C Tables 4.2.6.8 and 6.1.1.4'
H H 0.0000 0.0000 'International Tables Vol C Tables 4.2.6.8 and 6.1.1.4'
B B 0.0013 0.0007 'International Tables Vol C Tables 4.2.6.8 and 6.1.1.4'
O O 0.0106 0.0060 'International Tables Vol C Tables 4.2.6.8 and 6.1.1.4'
S S 0.1246 0.1234 'International Tables Vol C Tables 4.2.6.8 and 6.1.1.4'
Co Co 0.3494 0.9721 'International Tables Vol C Tables 4.2.6.8 and 6.1.1.4'

loop_
_geom_angle_atom_site_label_1
_geom_angle_atom_site_label_2
_geom_angle_atom_site_label_3
_geom_angle
_geom_angle_site_symmetry_1
_geom_angle_site_symmetry_3
_geom_angle_publ_flag
C7 Co1 C4 68.31(15) . . ?
C7 Co1 C3 40.75(14) . . ?
C4 Co1 C3 40.95(14) . . ?
C7 Co1 C6 40.35(14) . . ?
C4 Co1 C6 67.11(15) . . ?
C3 Co1 C6 67.79(14) . . ?
C7 Co1 C5 66.24(14) . . ?
C4 Co1 C5 39.84(14) . . ?
C3 Co1 C5 66.96(13) . . ?
C6 Co1 C5 38.38(14) . . ?
C7 Co1 S1 114.62(10) . . ?
C4 Co1 S1 113.35(10) . . ?
C3 Co1 S1 95.50(9) . . ?
C6 Co1 S1 154.47(10) . . ?
C5 Co1 S1 152.66(10) . . ?
C7 Co1 S2 131.97(11) . . ?
C4 Co1 S2 131.78(10) . . ?
C3 Co1 S2 167.70(9) . . ?
C6 Co1 S2 100.68(10) . . ?
C5 Co1 S2 101.48(10) . . ?
S1 Co1 S2 96.80(3) . . ?
C1 S1 Co1 105.70(10) . . ?
C2 S2 Co1 106.37(10) . . ?
C21 O3 C22 115.6(3) . . ?
C19 O5 C20 116.6(2) . . ?
C2 C1 B4 111.1(2) . . ?
C2 C1 B5 111.1(2) . . ?
B4 C1 B5 62.75(19) . . ?
C2 C1 B3 62.08(19) . . ?
B4 C1 B3 61.5(2) . . ?
B5 C1 B3 113.6(2) . . ?
C2 C1 S1 116.8(2) . . ?
B4 C1 S1 121.8(2) . . ?
B5 C1 S1 122.0(2) . . ?
B3 C1 S1 116.5(2) . . ?
C2 C1 B6 62.11(18) . . ?
B4 C1 B6 113.9(2) . . ?
B5 C1 B6 61.75(19) . . ?
B3 C1 B6 115.0(2) . . ?
S1 C1 B6 116.6(2) . . ?
C1 C2 B8 109.8(2) . . ?
C1 C2 B7 110.7(2) . . ?
B8 C2 B7 63.0(2) . . ?
C1 C2 B3 62.14(18) . . ?
B8 C2 B3 60.36(19) . . ?
B7 C2 B3 113.2(2) . . ?
C1 C2 B6 62.42(18) . . ?
B8 C2 B6 113.5(2) . . ?
B7 C2 B6 61.37(19) . . ?
B3 C2 B6 115.3(2) . . ?
C1 C2 S2 114.24(19) . . ?
B8 C2 S2 123.9(2) . . ?
B7 C2 S2 125.3(2) . . ?
B3 C2 S2 114.5(2) . . ?
B6 C2 S2 116.7(2) . . ?
C7 C3 C4 106.5(3) . . ?
C7 C3 Co1 68.98(19) . . ?
C4 C3 Co1 68.99(17) . . ?
C7 C3 H3 126.8 . . ?
C4 C3 H3 126.8 . . ?
Co1 C3 H3 126.8 . . ?
C5 C4 C3 106.6(3) . . ?
C5 C4 Co1 70.76(18) . . ?
C3 C4 Co1 70.06(18) . . ?
C5 C4 H4 126.7 . . ?
C3 C4 H4 126.7 . . ?
Co1 C4 H4 124.1 . . ?
C6 C5 C4 110.9(3) . . ?
C6 C5 Co1 70.8(2) . . ?
C4 C5 Co1 69.40(18) . . ?
C6 C5 H5 124.5 . . ?
C4 C5 H5 124.5 . . ?
Co1 C5 H5 126.9 . . ?
C5 C6 C7 108.1(3) . . ?
C5 C6 Co1 70.86(19) . . ?
C7 C6 Co1 69.10(19) . . ?
C5 C6 H6 126.0 . . ?
C7 C6 H6 126.0 . . ?
Co1 C6 H6 125.6 . . ?
C6 C7 C3 107.8(3) . . ?
C6 C7 Co1 70.55(19) . . ?
C3 C7 Co1 70.27(18) . . ?
C6 C7 H7 126.1 . . ?
C3 C7 H7 126.1 . . ?
Co1 C7 H7 124.7 . . ?
C9 C8 B3 122.7(3) . . ?
C9 C8 H8 118.6 . . ?
B3 C8 H8 118.6 . . ?
C8 C9 C10 121.8(3) . . ?
C8 C9 H9 119.1 . . ?
C10 C9 H9 119.1 . . ?
O1 C10 C9 119.2(3) . . ?
O1 C10 C11 120.3(3) . . ?
C9 C10 C11 120.5(3) . . ?
C16 C11 C12 119.3(3) . . ?
C16 C11 C10 122.5(3) . . ?
C12 C11 C10 118.3(3) . . ?
C13 C12 C11 121.1(3) . . ?
C13 C12 H12 119.5 . . ?
C11 C12 H12 119.5 . . ?
C14 C13 C12 119.7(3) . . ?
C14 C13 H13 120.2 . . ?
C12 C13 H13 120.2 . . ?
C13 C14 C15 121.6(3) . . ?
C13 C14 H14 119.2 . . ?
C15 C14 H14 119.2 . . ?
C14 C15 C16 120.2(3) . . ?
C14 C15 H15 119.9 . . ?
C16 C15 H15 119.9 . . ?
C11 C16 C15 118.1(3) . . ?
C11 C16 H16 120.9 . . ?
C15 C16 H16 120.9 . . ?
C18 C17 C21 113.5(3) . . ?
C18 C17 B6 126.7(3) . . ?
C21 C17 B6 119.5(3) . . ?
C17 C18 C19 127.4(3) . . ?
C17 C18 H18 116.3 . . ?
C19 C18 H18 116.3 . . ?
O4 C19 O5 124.9(3) . . ?
O4 C19 C18 124.3(3) . . ?
O5 C19 C18 110.7(3) . . ?
O5 C20 H20A 109.5 . . ?
O5 C20 H20B 109.5 . . ?
H20A C20 H20B 109.5 . . ?
O5 C20 H20C 109.5 . . ?
H20A C20 H20C 109.5 . . ?
H20B C20 H20C 109.5 . . ?
O2 C21 O3 122.6(3) . . ?
O2 C21 C17 124.4(3) . . ?
O3 C21 C17 113.0(3) . . ?
O3 C22 H22A 109.5 . . ?
O3 C22 H22B 109.5 . . ?
H22A C22 H22B 109.5 . . ?
O3 C22 H22C 109.5 . . ?
H22A C22 H22C 109.5 . . ?
H22B C22 H22C 109.5 . . ?
C8 B3 B8 124.7(3) . . ?
C8 B3 B9 128.3(3) . . ?
B8 B3 B9 60.0(2) . . ?
C8 B3 C2 121.5(3) . . ?
B8 B3 C2 58.22(19) . . ?
B9 B3 C2 104.0(2) . . ?
C8 B3 C1 120.9(3) . . ?
B8 B3 C1 103.0(2) . . ?
B9 B3 C1 103.9(2) . . ?
C2 B3 C1 55.78(17) . . ?
C8 B3 B4 123.3(3) . . ?
B8 B3 B4 107.7(2) . . ?
B9 B3 B4 60.9(2) . . ?
C2 B3 B4 102.6(2) . . ?
C1 B3 B4 57.32(18) . . ?
C1 B4 B3 61.16(19) . . ?
C1 B4 B5 58.97(19) . . ?
B3 B4 B5 110.2(2) . . ?
C1 B4 B10 105.0(3) . . ?
B3 B4 B10 108.2(3) . . ?
B5 B4 B10 59.7(2) . . ?
C1 B4 B9 105.3(3) . . ?
B3 B4 B9 58.9(2) . . ?
B5 B4 B9 107.9(3) . . ?
B10 B4 B9 60.0(2) . . ?
C1 B4 H10A 122.9 . . ?
B3 B4 H10A 120.3 . . ?
B5 B4 H10A 120.5 . . ?
B10 B4 H10A 123.1 . . ?
B9 B4 H10A 123.7 . . ?
C1 B5 B10 105.0(2) . . ?
C1 B5 B4 58.28(18) . . ?
B10 B5 B4 60.4(2) . . ?
C1 B5 B11 105.3(2) . . ?
B10 B5 B11 59.9(2) . . ?
B4 B5 B11 108.2(3) . . ?
C1 B5 B6 60.99(19) . . ?
B10 B5 B6 108.2(3) . . ?
B4 B5 B6 109.6(2) . . ?
B11 B5 B6 59.0(2) . . ?
C1 B5 H10H 123.2 . . ?
B10 B5 H10H 123.2 . . ?
B4 B5 H10H 121.1 . . ?
B11 B5 H10H 123.2 . . ?
B6 B5 H10H 120.0 . . ?
C17 B6 B11 130.7(3) . . ?
C17 B6 C2 118.5(3) . . ?
B11 B6 C2 103.9(2) . . ?
C17 B6 C1 120.7(3) . . ?
B11 B6 C1 103.3(2) . . ?
C2 B6 C1 55.47(16) . . ?
C17 B6 B7 123.1(3) . . ?
B11 B6 B7 60.6(2) . . ?
C2 B6 B7 57.57(18) . . ?
C1 B6 B7 102.1(2) . . ?
C17 B6 B5 126.6(3) . . ?
B11 B6 B5 60.2(2) . . ?
C2 B6 B5 102.2(2) . . ?
C1 B6 B5 57.26(18) . . ?
B7 B6 B5 107.3(2) . . ?
C2 B7 B12 105.0(3) . . ?
C2 B7 B6 61.06(19) . . ?
B12 B7 B6 108.5(3) . . ?
C2 B7 B11 105.4(2) . . ?
B12 B7 B11 60.2(2) . . ?
B6 B7 B11 59.2(2) . . ?
C2 B7 B8 58.47(18) . . ?
B12 B7 B8 59.6(2) . . ?
B6 B7 B8 109.6(2) . . ?
B11 B7 B8 107.6(3) . . ?
C2 B7 H10B 122.7 . . ?
B12 B7 H10B 123.3 . . ?
B6 B7 H10B 119.9 . . ?
B11 B7 H10B 123.7 . . ?
B8 B7 H10B 121.2 . . ?
C2 B8 B9 106.5(3) . . ?
C2 B8 B3 61.42(19) . . ?
B9 B8 B3 60.1(2) . . ?
C2 B8 B12 104.9(2) . . ?
B9 B8 B12 60.5(2) . . ?
B3 B8 B12 109.3(3) . . ?
C2 B8 B7 58.50(19) . . ?
B9 B8 B7 108.4(3) . . ?
B3 B8 B7 110.3(2) . . ?
B12 B8 B7 59.4(2) . . ?
C2 B8 H10C 121.3 . . ?
B9 B8 H10C 125.7 . . ?
B3 B8 H10C 122.0 . . ?
B12 B8 H10C 122.2 . . ?
B7 B8 H10C 117.5 . . ?
B8 B9 B3 60.0(2) . . ?
B8 B9 B12 60.2(2) . . ?
B3 B9 B12 109.0(3) . . ?
B8 B9 B4 107.2(2) . . ?
B3 B9 B4 60.2(2) . . ?
B12 B9 B4 107.8(3) . . ?
B8 B9 B10 108.3(3) . . ?
B3 B9 B10 109.2(3) . . ?
B12 B9 B10 60.3(2) . . ?
B4 B9 B10 59.9(2) . . ?
B8 B9 H10D 122.9 . . ?
B3 B9 H10D 121.1 . . ?
B12 B9 H10D 121.7 . . ?
B4 B9 H10D 121.5 . . ?
B10 B9 H10D 120.5 . . ?
B5 B10 B11 60.3(2) . . ?
B5 B10 B4 59.9(2) . . ?
B11 B10 B4 108.1(3) . . ?
B5 B10 B9 108.1(2) . . ?
B11 B10 B9 108.0(3) . . ?
B4 B10 B9 60.0(2) . . ?
B5 B10 B12 107.7(3) . . ?
B11 B10 B12 60.0(2) . . ?
B4 B10 B12 107.1(3) . . ?
B9 B10 B12 59.4(2) . . ?
B5 B10 H10E 121.3 . . ?
B11 B10 H10E 120.9 . . ?
B4 B10 H10E 122.3 . . ?
B9 B10 H10E 122.3 . . ?
B12 B10 H10E 122.4 . . ?
B6 B11 B10 109.4(3) . . ?
B6 B11 B12 108.6(2) . . ?
B10 B11 B12 60.4(2) . . ?
B6 B11 B5 60.8(2) . . ?
B10 B11 B5 59.8(2) . . ?
B12 B11 B5 107.6(3) . . ?
B6 B11 B7 60.2(2) . . ?
B10 B11 B7 107.7(2) . . ?
B12 B11 B7 59.2(2) . . ?
B5 B11 B7 107.4(2) . . ?
B6 B11 H10F 121.0 . . ?
B10 B11 H10F 120.5 . . ?
B12 B11 H10F 121.9 . . ?
B5 B11 H10F 121.5 . . ?
B7 B11 H10F 123.2 . . ?
B7 B12 B8 60.9(2) . . ?
B7 B12 B9 108.6(2) . . ?
B8 B12 B9 59.3(2) . . ?
B7 B12 B11 60.6(2) . . ?
B8 B12 B11 109.0(3) . . ?
B9 B12 B11 108.5(3) . . ?
B7 B12 B10 108.2(3) . . ?
B8 B12 B10 107.6(3) . . ?
B9 B12 B10 60.3(2) . . ?
B11 B12 B10 59.7(2) . . ?
B7 B12 H10G 122.1 . . ?
B8 B12 H10G 122.0 . . ?
B9 B12 H10G 120.8 . . ?
B11 B12 H10G 121.5 . . ?
B10 B12 H10G 121.2 . . ?

loop_
_geom_bond_atom_site_label_1
_geom_bond_atom_site_label_2
_geom_bond_distance
_geom_bond_site_symmetry_2
_geom_bond_publ_flag
Co1 C7 2.010(3) . ?
Co1 C4 2.013(3) . ?
Co1 C3 2.027(3) . ?
Co1 C6 2.029(3) . ?
Co1 C5 2.030(3) . ?
Co1 S1 2.1261(8) . ?
Co1 S2 2.1405(8) . ?
S1 C1 1.776(3) . ?
S2 C2 1.786(3) . ?
O1 C10 1.204(4) . ?
O2 C21 1.197(4) . ?
O3 C21 1.342(4) . ?
O3 C22 1.450(4) . ?
O4 C19 1.209(4) . ?
O5 C19 1.311(4) . ?
O5 C20 1.456(4) . ?
C1 C2 1.656(4) . ?
C1 B4 1.701(4) . ?
C1 B5 1.713(4) . ?
C1 B3 1.770(4) . ?
C1 B6 1.781(5) . ?
C2 B8 1.713(4) . ?
C2 B7 1.713(4) . ?
C2 B3 1.769(5) . ?
C2 B6 1.776(4) . ?
C3 C7 1.406(5) . ?
C3 C4 1.413(5) . ?
C3 H3 0.9300 . ?
C4 C5 1.378(5) . ?
C4 H4 0.9300 . ?
C5 C6 1.334(5) . ?
C5 H5 0.9300 . ?
C6 C7 1.393(5) . ?
C6 H6 0.9300 . ?
C7 H7 0.9300 . ?
C8 C9 1.335(4) . ?
C8 B3 1.552(4) . ?
C8 H8 0.9300 . ?
C9 C10 1.478(4) . ?
C9 H9 0.9300 . ?
C10 C11 1.495(4) . ?
C11 C16 1.378(5) . ?
C11 C12 1.386(4) . ?
C12 C13 1.370(5) . ?
C12 H12 0.9300 . ?
C13 C14 1.334(5) . ?
C13 H13 0.9300 . ?
C14 C15 1.354(5) . ?
C14 H14 0.9300 . ?
C15 C16 1.415(5) . ?
C15 H15 0.9300 . ?
C16 H16 0.9300 . ?
C17 C18 1.302(4) . ?
C17 C21 1.531(4) . ?
C17 B6 1.586(4) . ?
C18 C19 1.491(5) . ?
C18 H18 0.9300 . ?
C20 H20A 0.9600 . ?
C20 H20B 0.9600 . ?
C20 H20C 0.9600 . ?
C22 H22A 0.9600 . ?
C22 H22B 0.9600 . ?
C22 H22C 0.9600 . ?
B3 B8 1.751(5) . ?
B3 B9 1.752(5) . ?
B3 B4 1.776(5) . ?
B4 B5 1.777(5) . ?
B4 B10 1.786(5) . ?
B4 B9 1.788(6) . ?
B4 H10A 0.9601 . ?
B5 B10 1.774(5) . ?
B5 B11 1.784(5) . ?
B5 B6 1.794(5) . ?
B5 H10H 0.9601 . ?
B6 B11 1.763(5) . ?
B6 B7 1.781(5) . ?
B7 B12 1.764(5) . ?
B7 B11 1.788(5) . ?
B7 B8 1.791(5) . ?
B7 H10B 0.9600 . ?
B8 B9 1.750(6) . ?
B8 B12 1.767(5) . ?
B8 H10C 0.9601 . ?
B9 B12 1.772(6) . ?
B9 B10 1.788(5) . ?
B9 H10D 0.9600 . ?
B10 B11 1.777(5) . ?
B10 B12 1.789(6) . ?
B10 H10E 0.9600 . ?
B11 B12 1.781(5) . ?
B11 H10F 0.9600 . ?
B12 H10G 0.9600 . ?
